data_7025810
loop_
_publ_author_name
'Buvailo, Andrii I.'
'Gumienna-Kontecka, Elzbieta'
'Pavlova, Svetlana V.'
'Fritsky, Igor O.'
'Haukka, Matti'

_publ_section_title
;
 Dimeric versus polymeric coordination in copper(II) cationic complexes
 with bis(chelating) oxime and amide ligands.
;
_journal_issue 27
_journal_name_full 'Dalton transactions (Cambridge, England : 2003)'
_journal_page_first 6266
_journal_page_last 6275
_journal_paper_doi 10.1039/c0dt00008f
_journal_volume 39
_journal_year 2010
_chemical_formula_moiety 'C26 H50 Cu2 N10 O16, C H4 O, 2(C H4 O)'
_chemical_formula_sum 'C29 H62 Cu2 N10 O19'
_chemical_formula_weight 981.97
_chemical_name_systematic
;
?
;
_space_group_IT_number 2
_symmetry_cell_setting triclinic
_symmetry_space_group_name_Hall '-P 1'
_symmetry_space_group_name_H-M 'P -1'
_atom_sites_solution_hydrogens geom
_atom_sites_solution_primary direct
_atom_sites_solution_secondary difmap
_audit_creation_method SHELXL-97
_cell_angle_alpha 67.567(4)
_cell_angle_beta 75.501(5)
_cell_angle_gamma 71.766(5)
_cell_formula_units_Z 1
_cell_length_a 8.2339(6)
_cell_length_b 11.8198(8)
_cell_length_c 13.0453(8)
_cell_measurement_reflns_used 13004
_cell_measurement_temperature 120(2)
_cell_measurement_theta_max 27.48
_cell_measurement_theta_min 1.00
_cell_volume 1102.13(14)
_computing_cell_refinement 'Denzo/Scalepack (Otwinowski & Minor, 1997)'
_computing_data_collection 'Collect (Bruker AXS BV, 1997-2008)'
_computing_data_reduction 'Denzo/Scalepack (Otwinowski & Minor, 1997)'
_computing_molecular_graphics 'Diamond v.3.2c (Brandenburg, 2009)'
_computing_publication_material 'SHELXL-97 (Sheldrick, 2008)'
_computing_structure_refinement 'SHELXL-97 (Sheldrick, 2008)'
_computing_structure_solution 'SIR2002 (Burla et al., 2003)'
_diffrn_ambient_temperature 120(2)
_diffrn_detector_area_resol_mean 9
_diffrn_measured_fraction_theta_full 0.994
_diffrn_measured_fraction_theta_max 0.994
_diffrn_measurement_device '95mm CCD camera on \k-goniostat'
_diffrn_measurement_device_type 'Nonius KappaCCD'
_diffrn_measurement_method '\f scans and \w scans with \k offset'
_diffrn_radiation_monochromator 'horizontally mounted graphite crystal'
_diffrn_radiation_source 'fine-focus sealed tube'
_diffrn_radiation_type MoK\a
_diffrn_radiation_wavelength 0.71073
_diffrn_reflns_av_R_equivalents 0.0286
_diffrn_reflns_av_sigmaI/netI 0.0312
_diffrn_reflns_limit_h_max 10
_diffrn_reflns_limit_h_min -10
_diffrn_reflns_limit_k_max 15
_diffrn_reflns_limit_k_min -14
_diffrn_reflns_limit_l_max 16
_diffrn_reflns_limit_l_min -15
_diffrn_reflns_number 18747
_diffrn_reflns_theta_full 27.44
_diffrn_reflns_theta_max 27.44
_diffrn_reflns_theta_min 2.63
_exptl_absorpt_coefficient_mu 1.048
_exptl_absorpt_correction_T_max 0.7939
_exptl_absorpt_correction_T_min 0.7284
_exptl_absorpt_correction_type multi-scan
_exptl_absorpt_process_details 'SADABS v.2.10 (Sheldrick, 2003)'
_exptl_crystal_colour green
_exptl_crystal_density_diffrn 1.479
_exptl_crystal_density_method 'not measured'
_exptl_crystal_description block
_exptl_crystal_F_000 516
_exptl_crystal_size_max 0.32
_exptl_crystal_size_mid 0.24
_exptl_crystal_size_min 0.23
_refine_diff_density_max 1.217
_refine_diff_density_min -0.503
_refine_diff_density_rms 0.072
_refine_ls_extinction_method none
_refine_ls_goodness_of_fit_ref 1.082
_refine_ls_hydrogen_treatment constr
_refine_ls_matrix_type full
_refine_ls_number_parameters 301
_refine_ls_number_reflns 5008
_refine_ls_number_restraints 0
_refine_ls_restrained_S_all 1.082
_refine_ls_R_factor_all 0.0548
_refine_ls_R_factor_gt 0.0393
_refine_ls_shift/su_max 0.001
_refine_ls_shift/su_mean 0.000
_refine_ls_structure_factor_coef Fsqd
_refine_ls_weighting_details 'calc w=1/[\s^2^(Fo^2^)+(0.0419P)^2^+1.1056P] where P=(Fo^2^+2Fc^2^)/3'
_refine_ls_weighting_scheme calc
_refine_ls_wR_factor_gt 0.0922
_refine_ls_wR_factor_ref 0.0994
_reflns_number_gt 4138
_reflns_number_total 5008
_reflns_threshold_expression >2sigma(I)
_cod_data_source_file c0dt00008f.txt
_cod_data_source_block 4a
_cod_original_cell_volume 1102.13(13)
_cod_database_code 7025810

loop_
_symmetry_equiv_pos_as_xyz
'x, y, z'
'-x, -y, -z'

loop_
_atom_site_label
_atom_site_type_symbol
_atom_site_fract_x
_atom_site_fract_y
_atom_site_fract_z
_atom_site_U_iso_or_equiv
_atom_site_adp_type
_atom_site_occupancy
_atom_site_symmetry_multiplicity
_atom_site_calc_flag
_atom_site_refinement_flags
_atom_site_disorder_assembly
_atom_site_disorder_group
Cu1 Cu 0.06530(4) 0.18368(3) 0.69487(2) 0.02194(10) Uani 1 1 d . . .
O1 O -0.1164(2) 0.45077(18) 0.66424(19) 0.0420(5) Uani 1 1 d . . .
H1O H -0.0537 0.4104 0.7354 0.063 Uiso 1 1 d . . .
O2 O 0.0254(2) 0.15623(15) 0.56381(13) 0.0227(3) Uani 1 1 d . . .
O3 O 0.8348(2) -0.00890(15) 0.21460(13) 0.0227(3) Uani 1 1 d . . .
O4 O 0.9686(3) -0.33378(18) 0.16611(16) 0.0391(5) Uani 1 1 d . . .
O5 O 0.3369(2) 0.20903(16) 0.60579(14) 0.0259(4) Uani 1 1 d . . .
H5O H 0.4052 0.2222 0.6437 0.039 Uiso 1 1 d . . .
O6 O -0.2356(2) 0.1636(2) 0.80761(15) 0.0397(5) Uani 1 1 d . . .
O7 O -0.3836(2) 0.2217(2) 0.67267(15) 0.0391(5) Uani 1 1 d . . .
O8 O -0.4950(3) 0.1458(3) 0.84405(19) 0.0662(8) Uani 1 1 d . . .
N1 N -0.0675(3) 0.3551(2) 0.62050(19) 0.0292(5) Uani 1 1 d . . .
N2 N -0.1015(3) 0.2583(2) 0.40807(17) 0.0336(5) Uani 1 1 d . . .
H2N H -0.1635 0.3233 0.3589 0.050 Uiso 1 1 d . . .
N3 N 0.9176(3) -0.2177(2) 0.17358(17) 0.0262(4) Uani 1 1 d . . .
N4 N 0.7403(2) 0.10317(19) 0.04766(15) 0.0236(4) Uani 1 1 d . . .
H4N H 0.7360 0.0960 -0.0143 0.035 Uiso 1 1 d . . .
N5 N -0.3735(3) 0.1783(2) 0.77442(17) 0.0295(5) Uani 1 1 d . . .
C1 C -0.1280(3) 0.3705(2) 0.5338(2) 0.0308(6) Uani 1 1 d . . .
C2 C -0.2539(4) 0.4851(3) 0.4751(3) 0.0529(9) Uani 1 1 d . . .
H2A H -0.2838 0.5475 0.5134 0.079 Uiso 1 1 calc R . .
H2B H -0.3587 0.4619 0.4759 0.079 Uiso 1 1 calc R . .
H2C H -0.2020 0.5212 0.3973 0.079 Uiso 1 1 calc R . .
C3 C -0.0638(3) 0.2544(2) 0.50169(19) 0.0264(5) Uani 1 1 d . . .
C4 C -0.0461(3) 0.1491(3) 0.3691(2) 0.0365(6) Uani 1 1 d . . .
H4A H -0.1061 0.1685 0.3052 0.044 Uiso 1 1 calc R . .
H4B H -0.0822 0.0765 0.4302 0.044 Uiso 1 1 calc R . .
C5 C 0.1485(3) 0.1110(3) 0.3324(2) 0.0312(6) Uani 1 1 d . . .
H5A H 0.2077 0.0829 0.3984 0.037 Uiso 1 1 calc R . .
H5B H 0.1742 0.0381 0.3061 0.037 Uiso 1 1 calc R . .
C6 C 0.2233(3) 0.2150(3) 0.2400(2) 0.0296(5) Uani 1 1 d . . .
H6A H 0.2017 0.2871 0.2667 0.036 Uiso 1 1 calc R . .
H6B H 0.1631 0.2448 0.1741 0.036 Uiso 1 1 calc R . .
C7 C 0.4172(3) 0.1711(3) 0.2041(2) 0.0297(5) Uani 1 1 d . . .
H7A H 0.4787 0.1565 0.2660 0.036 Uiso 1 1 calc R . .
H7B H 0.4406 0.0896 0.1917 0.036 Uiso 1 1 calc R . .
C8 C 0.4895(3) 0.2643(2) 0.0982(2) 0.0282(5) Uani 1 1 d . . .
H8A H 0.4587 0.3475 0.1087 0.034 Uiso 1 1 calc R . .
H8B H 0.4338 0.2742 0.0352 0.034 Uiso 1 1 calc R . .
C9 C 0.6856(3) 0.2248(2) 0.0667(2) 0.0261(5) Uani 1 1 d . . .
H9A H 0.7233 0.2900 -0.0022 0.031 Uiso 1 1 calc R . .
H9B H 0.7423 0.2190 0.1277 0.031 Uiso 1 1 calc R . .
C10 C 0.8261(3) -0.1289(3) -0.0121(2) 0.0316(6) Uani 1 1 d . . .
H10A H 0.8594 -0.2172 -0.0090 0.047 Uiso 1 1 calc R . .
H10B H 0.8973 -0.0808 -0.0757 0.047 Uiso 1 1 calc R . .
H10C H 0.7039 -0.0933 -0.0213 0.047 Uiso 1 1 calc R . .
C11 C 0.4289(4) 0.1650(4) 0.5178(3) 0.0660(12) Uani 1 1 d . . .
H11A H 0.4453 0.0733 0.5423 0.099 Uiso 1 1 calc R . .
H11B H 0.5419 0.1855 0.4950 0.099 Uiso 1 1 calc R . .
H11C H 0.3642 0.2051 0.4542 0.099 Uiso 1 1 calc R . .
C12 C 0.8527(3) -0.1220(2) 0.09376(19) 0.0239(5) Uani 1 1 d . . .
C13 C 0.8070(3) -0.0039(2) 0.12171(18) 0.0218(5) Uani 1 1 d . . .
C99 C 0.0000 0.5000 0.0000 0.078(2) Uani 1 2 d S . .
O99 O -0.1333(8) 0.5487(5) 0.0780(5) 0.0697(15) Uani 0.50 1 d P . .
H99 H -0.0864 0.6023 0.1020 0.105 Uiso 0.05 1 d P . .
O98 O -0.3123(5) 0.4018(4) 0.2412(3) 0.0376(14) Uani 0.489(6) 1 d P A 1
C98 C -0.4831(12) 0.4751(10) 0.2532(9) 0.064(3) Uani 0.489(6) 1 d P A 1
H98A H -0.5584 0.4209 0.3051 0.096 Uiso 0.489(6) 1 calc PR A 1
H98B H -0.5231 0.5147 0.1799 0.096 Uiso 0.489(6) 1 calc PR A 1
H98C H -0.4866 0.5406 0.2829 0.096 Uiso 0.489(6) 1 calc PR A 1
O97 O -0.2559(6) 0.4885(4) 0.2384(3) 0.0445(14) Uani 0.511(6) 1 d P A 2
C97 C -0.4169(11) 0.5160(8) 0.2164(8) 0.052(2) Uani 0.511(6) 1 d P A 2
H97A H -0.4981 0.5585 0.2671 0.078 Uiso 0.511(6) 1 calc PR A 2
H97B H -0.4472 0.4379 0.2273 0.078 Uiso 0.511(6) 1 calc PR A 2
H97C H -0.4231 0.5715 0.1386 0.078 Uiso 0.511(6) 1 calc PR A 2
H98 H -0.2008 0.4246 0.2012 0.050 Uiso 1 1 d . B 2

loop_
_atom_site_aniso_label
_atom_site_aniso_U_11
_atom_site_aniso_U_22
_atom_site_aniso_U_33
_atom_site_aniso_U_23
_atom_site_aniso_U_13
_atom_site_aniso_U_12
Cu1 0.01903(15) 0.02623(16) 0.02097(15) -0.00956(11) -0.00290(10) -0.00389(11)
O1 0.0296(10) 0.0324(10) 0.0644(14) -0.0250(10) -0.0055(9) 0.0022(8)
O2 0.0178(8) 0.0292(9) 0.0180(8) -0.0040(7) -0.0057(6) -0.0038(7)
O3 0.0235(8) 0.0299(9) 0.0181(8) -0.0097(7) -0.0039(6) -0.0080(7)
O4 0.0446(11) 0.0350(10) 0.0412(11) -0.0250(9) 0.0015(9) -0.0047(9)
O5 0.0178(8) 0.0352(9) 0.0293(9) -0.0160(8) -0.0030(7) -0.0064(7)
O6 0.0281(10) 0.0704(14) 0.0252(9) -0.0120(9) -0.0031(8) -0.0234(10)
O7 0.0329(10) 0.0659(13) 0.0241(9) -0.0113(9) -0.0044(8) -0.0237(10)
O8 0.0289(11) 0.126(2) 0.0375(12) -0.0122(13) 0.0072(9) -0.0381(14)
N1 0.0161(9) 0.0293(11) 0.0384(12) -0.0125(9) 0.0016(9) -0.0031(8)
N2 0.0169(10) 0.0536(14) 0.0167(10) -0.0018(9) -0.0044(8) -0.0012(9)
N3 0.0200(10) 0.0323(11) 0.0295(11) -0.0177(9) 0.0024(8) -0.0060(8)
N4 0.0214(10) 0.0359(11) 0.0162(9) -0.0102(8) -0.0008(7) -0.0100(8)
N5 0.0235(10) 0.0467(13) 0.0224(10) -0.0108(9) 0.0008(8) -0.0181(10)
C1 0.0129(11) 0.0307(13) 0.0385(14) -0.0026(11) -0.0014(10) -0.0044(10)
C2 0.0265(15) 0.0356(16) 0.080(2) 0.0034(16) -0.0231(15) -0.0013(12)
C3 0.0126(10) 0.0375(14) 0.0209(11) -0.0016(10) -0.0003(9) -0.0070(10)
C4 0.0236(13) 0.0665(19) 0.0202(12) -0.0137(12) -0.0057(10) -0.0112(13)
C5 0.0246(12) 0.0530(16) 0.0176(11) -0.0145(11) -0.0013(9) -0.0094(11)
C6 0.0257(12) 0.0453(15) 0.0212(12) -0.0177(11) -0.0011(9) -0.0068(11)
C7 0.0254(12) 0.0424(15) 0.0218(12) -0.0136(11) -0.0014(10) -0.0066(11)
C8 0.0274(13) 0.0339(13) 0.0251(12) -0.0119(11) -0.0046(10) -0.0065(10)
C9 0.0265(12) 0.0315(13) 0.0215(11) -0.0070(10) -0.0037(9) -0.0109(10)
C10 0.0322(13) 0.0471(16) 0.0260(13) -0.0210(12) 0.0011(10) -0.0167(12)
C11 0.0276(15) 0.130(4) 0.073(2) -0.080(3) 0.0083(15) -0.0171(19)
C12 0.0166(11) 0.0396(14) 0.0215(11) -0.0167(10) 0.0046(9) -0.0127(10)
C13 0.0140(10) 0.0369(13) 0.0183(11) -0.0119(10) 0.0038(8) -0.0127(9)
C99 0.105(5) 0.052(3) 0.041(3) -0.020(2) -0.010(3) 0.033(3)
O99 0.088(4) 0.076(4) 0.064(3) -0.031(3) -0.012(3) -0.035(3)
O98 0.032(2) 0.040(3) 0.037(2) -0.0148(18) -0.0163(17) 0.0075(17)
C98 0.050(6) 0.077(7) 0.076(7) -0.045(6) -0.036(5) 0.017(4)
O97 0.061(3) 0.037(2) 0.035(2) -0.0023(17) -0.0195(19) -0.013(2)
C97 0.043(5) 0.053(5) 0.054(5) -0.003(4) -0.017(4) -0.017(3)

loop_
_atom_type_symbol
_atom_type_description
_atom_type_scat_dispersion_real
_atom_type_scat_dispersion_imag
_atom_type_scat_source
C C 0.0033 0.0016 'International Tables Vol C Tables 4.2.6.8 and 6.1.1.4'
H H 0.0000 0.0000 'International Tables Vol C Tables 4.2.6.8 and 6.1.1.4'
N N 0.0061 0.0033 'International Tables Vol C Tables 4.2.6.8 and 6.1.1.4'
O O 0.0106 0.0060 'International Tables Vol C Tables 4.2.6.8 and 6.1.1.4'
Cu Cu 0.3201 1.2651 'International Tables Vol C Tables 4.2.6.8 and 6.1.1.4'

loop_
_geom_angle_atom_site_label_1
_geom_angle_atom_site_label_2
_geom_angle_atom_site_label_3
_geom_angle
_geom_angle_site_symmetry_1
_geom_angle_site_symmetry_3
N3 Cu1 N1 95.64(9) 2_656 .
N3 Cu1 O3 81.83(8) 2_656 2_656
N1 Cu1 O3 171.24(7) . 2_656
N3 Cu1 O2 174.82(7) 2_656 .
N1 Cu1 O2 81.01(8) . .
O3 Cu1 O2 100.90(6) 2_656 .
N3 Cu1 O5 94.18(7) 2_656 .
N1 Cu1 O5 97.98(7) . .
O3 Cu1 O5 90.59(6) 2_656 .
O2 Cu1 O5 90.21(6) . .
N1 O1 H1O 102.2 . .
C3 O2 Cu1 111.91(16) . .
C13 O3 Cu1 111.47(15) . 2_656
C11 O5 Cu1 124.53(17) . .
C11 O5 H5O 113.7 . .
Cu1 O5 H5O 118.1 . .
C1 N1 O1 119.0(2) . .
C1 N1 Cu1 116.48(18) . .
O1 N1 Cu1 123.91(17) . .
C3 N2 C4 122.8(2) . .
C3 N2 H2N 128.4 . .
C4 N2 H2N 108.8 . .
C12 N3 O4 121.2(2) . .
C12 N3 Cu1 116.27(16) . 2_656
O4 N3 Cu1 122.54(16) . 2_656
C13 N4 C9 123.57(19) . .
C13 N4 H4N 113.8 . .
C9 N4 H4N 122.6 . .
O8 N5 O7 121.1(2) . .
O8 N5 O6 118.5(2) . .
O7 N5 O6 120.3(2) . .
N1 C1 C3 110.7(2) . .
N1 C1 C2 125.7(3) . .
C3 C1 C2 123.5(3) . .
C1 C2 H2A 109.5 . .
C1 C2 H2B 109.5 . .
H2A C2 H2B 109.5 . .
C1 C2 H2C 109.5 . .
H2A C2 H2C 109.5 . .
H2B C2 H2C 109.5 . .
O2 C3 N2 122.1(2) . .
O2 C3 C1 119.6(2) . .
N2 C3 C1 118.3(2) . .
N2 C4 C5 114.0(2) . .
N2 C4 H4A 108.8 . .
C5 C4 H4A 108.8 . .
N2 C4 H4B 108.8 . .
C5 C4 H4B 108.8 . .
H4A C4 H4B 107.7 . .
C6 C5 C4 114.6(2) . .
C6 C5 H5A 108.6 . .
C4 C5 H5A 108.6 . .
C6 C5 H5B 108.6 . .
C4 C5 H5B 108.6 . .
H5A C5 H5B 107.6 . .
C5 C6 C7 112.5(2) . .
C5 C6 H6A 109.1 . .
C7 C6 H6A 109.1 . .
C5 C6 H6B 109.1 . .
C7 C6 H6B 109.1 . .
H6A C6 H6B 107.8 . .
C8 C7 C6 113.7(2) . .
C8 C7 H7A 108.8 . .
C6 C7 H7A 108.8 . .
C8 C7 H7B 108.8 . .
C6 C7 H7B 108.8 . .
H7A C7 H7B 107.7 . .
C7 C8 C9 113.8(2) . .
C7 C8 H8A 108.8 . .
C9 C8 H8A 108.8 . .
C7 C8 H8B 108.8 . .
C9 C8 H8B 108.8 . .
H8A C8 H8B 107.7 . .
N4 C9 C8 111.84(19) . .
N4 C9 H9A 109.2 . .
C8 C9 H9A 109.2 . .
N4 C9 H9B 109.2 . .
C8 C9 H9B 109.2 . .
H9A C9 H9B 107.9 . .
C12 C10 H10A 109.5 . .
C12 C10 H10B 109.5 . .
H10A C10 H10B 109.5 . .
C12 C10 H10C 109.5 . .
H10A C10 H10C 109.5 . .
H10B C10 H10C 109.5 . .
O5 C11 H11A 109.5 . .
O5 C11 H11B 109.5 . .
H11A C11 H11B 109.5 . .
O5 C11 H11C 109.5 . .
H11A C11 H11C 109.5 . .
H11B C11 H11C 109.5 . .
N3 C12 C10 124.3(2) . .
N3 C12 C13 111.0(2) . .
C10 C12 C13 124.7(2) . .
O3 C13 N4 122.1(2) . .
O3 C13 C12 119.4(2) . .
N4 C13 C12 118.5(2) . .
O99 C99 O99 180.0(5) 2_565 .
C99 O99 H99 107.7 . .
C98 O98 H98 132.4 . .
C97 O97 H98 98.5 . .
O97 C97 H97A 109.5 . .
O97 C97 H97B 109.5 . .
H97A C97 H97B 109.5 . .
O97 C97 H97C 109.5 . .
H97A C97 H97C 109.5 . .
H97B C97 H97C 109.5 . .

loop_
_geom_bond_atom_site_label_1
_geom_bond_atom_site_label_2
_geom_bond_distance
_geom_bond_site_symmetry_2
Cu1 N3 1.952(2) 2_656
Cu1 N1 1.972(2) .
Cu1 O3 1.9749(17) 2_656
Cu1 O2 1.9770(16) .
Cu1 O5 2.3009(16) .
O1 N1 1.363(3) .
O1 H1O 1.0503 .
O2 C3 1.261(3) .
O3 C13 1.264(3) .
O3 Cu1 1.9749(17) 2_656
O4 N3 1.338(3) .
O5 C11 1.391(3) .
O5 H5O 0.9152 .
O6 N5 1.254(3) .
O7 N5 1.241(3) .
O8 N5 1.222(3) .
N1 C1 1.276(4) .
N2 C3 1.314(3) .
N2 C4 1.467(4) .
N2 H2N 0.8968 .
N3 C12 1.285(3) .
N3 Cu1 1.952(2) 2_656
N4 C13 1.317(3) .
N4 C9 1.463(3) .
N4 H4N 0.8546 .
C1 C3 1.488(4) .
C1 C2 1.491(4) .
C2 H2A 0.9800 .
C2 H2B 0.9800 .
C2 H2C 0.9800 .
C4 C5 1.526(3) .
C4 H4A 0.9900 .
C4 H4B 0.9900 .
C5 C6 1.521(4) .
C5 H5A 0.9900 .
C5 H5B 0.9900 .
C6 C7 1.526(3) .
C6 H6A 0.9900 .
C6 H6B 0.9900 .
C7 C8 1.521(3) .
C7 H7A 0.9900 .
C7 H7B 0.9900 .
C8 C9 1.529(3) .
C8 H8A 0.9900 .
C8 H8B 0.9900 .
C9 H9A 0.9900 .
C9 H9B 0.9900 .
C10 C12 1.487(3) .
C10 H10A 0.9800 .
C10 H10B 0.9800 .
C10 H10C 0.9800 .
C11 H11A 0.9800 .
C11 H11B 0.9800 .
C11 H11C 0.9800 .
C12 C13 1.488(3) .
C99 O99 1.437(6) 2_565
C99 O99 1.437(6) .
O99 H99 1.0069 .
O98 C98 1.408(9) .
O98 H98 0.9978 .
C98 H98A 0.9800 .
C98 H98B 0.9800 .
C98 H98C 0.9800 .
O97 C97 1.340(9) .
O97 H98 0.9836 .
C97 H97A 0.9800 .
C97 H97B 0.9800 .
C97 H97C 0.9800 .

loop_
_geom_hbond_atom_site_label_D
_geom_hbond_atom_site_label_H
_geom_hbond_atom_site_label_A
_geom_hbond_distance_DH
_geom_hbond_distance_HA
_geom_hbond_distance_DA
_geom_hbond_angle_DHA
_geom_hbond_site_symmetry_A
O1 H1O O4 1.05 1.46 2.500(3) 170.2 2_656
O1 H1O N3 1.05 2.20 3.034(3) 134.5 2_656
O5 H5O O7 0.92 1.87 2.721(2) 154.1 1_655
N4 H4N O6 0.85 2.13 2.903(3) 151.0 1_654
O99 H99 O4 1.01 1.54 2.527(5) 166.7 1_465
